data_7700771
loop_
_publ_author_name
'Baumeister, Jakob E.'
'Mitchell, Andrew W.'
'Kelley, Steven P.'
'Barnes, Charles L.'
'Jurisson, Silvia S.'

_publ_section_title
;
 Steric influence of salicylaldehyde-based Schiff base ligands on the
 formation of trans-[Re(PR<sub>3</sub>)<sub>2</sub>(Schiff
 base)]<sup>+</sup> complexes.
;
_journal_issue 34
_journal_name_full 'Dalton transactions (Cambridge, England : 2003)'
_journal_page_first 12943
_journal_page_last 12955
_journal_paper_doi 10.1039/c9dt02630d
_journal_volume 48
_journal_year 2019
_chemical_formula_moiety 'C28 H33 N2 O3 P1 Re, P F6'
_chemical_formula_sum 'C28 H33 F6 N2 O3 P2 Re'
_chemical_formula_weight 807.70
_chemical_name_common 'cis-[ReO(PEtPh2) (sal2ibn)][PF6]'
_space_group_crystal_system triclinic
_space_group_IT_number 2
_space_group_name_Hall '-P 1'
_space_group_name_H-M_alt 'P -1'
_symmetry_space_group_name_Hall '-P 1'
_symmetry_space_group_name_H-M 'P -1'
_atom_sites_solution_hydrogens geom
_audit_creation_method SHELXL-2014/7
_audit_update_record
;
2019-04-16 deposited with the CCDC.    2019-08-05 downloaded from the CCDC.
;
_cell_angle_alpha 65.5840(10)
_cell_angle_beta 70.2510(10)
_cell_angle_gamma 83.0920(10)
_cell_formula_units_Z 2
_cell_length_a 10.7455(9)
_cell_length_b 12.2922(11)
_cell_length_c 13.3527(12)
_cell_measurement_reflns_used 9962
_cell_measurement_temperature 100(2)
_cell_measurement_theta_max 28.3
_cell_measurement_theta_min 2.2
_cell_volume 1511.1(2)
_computing_cell_refinement 'SAINT (Bruker, 1998)'
_computing_data_collection 'SMART (Bruker, 1998)'
_computing_data_reduction 'SAINT (Bruker, 1998)'
_computing_molecular_graphics 'ORTEP-III (Burnett & Johnson, 1996)'
_computing_publication_material 'CIFTAB (Sheldrick, 1997)'
_computing_structure_refinement 'SHELXL-97 (Sheldrick, 1997)'
_computing_structure_solution 'SHELXS-97 (Sheldrick, 1997)'
_diffrn_ambient_temperature 100(2)
_diffrn_measured_fraction_theta_full 0.999
_diffrn_measured_fraction_theta_max 0.997
_diffrn_measurement_device_type 'Bruker SMART CCD area detector'
_diffrn_measurement_method 'omega and phi scans'
_diffrn_radiation_type MoK\a
_diffrn_radiation_wavelength 0.71073
_diffrn_reflns_av_R_equivalents 0.0357
_diffrn_reflns_av_unetI/netI 0.0239
_diffrn_reflns_Laue_measured_fraction_full 0.999
_diffrn_reflns_Laue_measured_fraction_max 0.997
_diffrn_reflns_limit_h_max 14
_diffrn_reflns_limit_h_min -14
_diffrn_reflns_limit_k_max 16
_diffrn_reflns_limit_k_min -16
_diffrn_reflns_limit_l_max 17
_diffrn_reflns_limit_l_min -17
_diffrn_reflns_number 48825
_diffrn_reflns_point_group_measured_fraction_full 0.999
_diffrn_reflns_point_group_measured_fraction_max 0.997
_diffrn_reflns_theta_full 25.242
_diffrn_reflns_theta_max 28.363
_diffrn_reflns_theta_min 2.413
_diffrn_standards_decay_% 0.0
_exptl_absorpt_coefficient_mu 4.197
_exptl_absorpt_correction_T_max 0.73
_exptl_absorpt_correction_T_min 0.62
_exptl_absorpt_correction_type multi-scan
_exptl_absorpt_process_details
;
 Data were corrected for decay and absorption using the program SADABS 
 (Sheldrick, G. M. (2003). SADABS. Version 2.10. University of
 G\"ottingen, Germany).
;
_exptl_crystal_colour Green
_exptl_crystal_density_diffrn 1.775
_exptl_crystal_description Prism
_exptl_crystal_F_000 796
_exptl_crystal_recrystallization_method 'Re-crystallisation from solvent: Methanol/Water'
_exptl_crystal_size_max 0.150
_exptl_crystal_size_mid 0.150
_exptl_crystal_size_min 0.080
_refine_diff_density_max 0.841
_refine_diff_density_min -0.654
_refine_diff_density_rms 0.088
_refine_ls_extinction_method none
_refine_ls_goodness_of_fit_ref 1.036
_refine_ls_hydrogen_treatment constr
_refine_ls_matrix_type full
_refine_ls_number_parameters 383
_refine_ls_number_reflns 7552
_refine_ls_number_restraints 0
_refine_ls_restrained_S_all 1.036
_refine_ls_R_factor_all 0.0215
_refine_ls_R_factor_gt 0.0180
_refine_ls_shift/su_max 0.003
_refine_ls_shift/su_mean 0.000
_refine_ls_structure_factor_coef Fsqd
_refine_ls_weighting_details 'w=1/[\s^2^(Fo^2^)+(0.0174P)^2^+1.0634P] where P=(Fo^2^+2Fc^2^)/3'
_refine_ls_weighting_scheme calc
_refine_ls_wR_factor_gt 0.0391
_refine_ls_wR_factor_ref 0.0401
_reflns_Friedel_coverage 0.000
_reflns_number_gt 6987
_reflns_number_total 7552
_reflns_threshold_expression 'I > 2\s(I)'
_cod_data_source_file c9dt02630d2.cif
_cod_data_source_block JEB285
_cod_depositor_comments 'Adding full bibliography for 7700769--7700776.cif.'
_cod_database_code 7700771
_shelx_shelxl_version_number 2014/7
_shelx_space_group_comment
;
The symmetry employed for this shelxl refinement is uniquely defined
by the following loop, which should always be used as a source of
symmetry information in preference to the above space-group names.
They are only intended as comments.
;
_shelx_estimated_absorpt_t_min 0.572
_shelx_estimated_absorpt_t_max 0.730

loop_
_space_group_symop_operation_xyz
'x, y, z'
'-x, -y, -z'

loop_
_atom_site_label
_atom_site_type_symbol
_atom_site_fract_x
_atom_site_fract_y
_atom_site_fract_z
_atom_site_U_iso_or_equiv
_atom_site_adp_type
_atom_site_occupancy
_atom_site_site_symmetry_order
_atom_site_calc_flag
_atom_site_refinement_flags_posn
_atom_site_refinement_flags_adp
Re1 Re 0.54977(2) 0.39958(2) 0.82798(2) 0.01127(3) Uani 1 1 d . .
P1 P 0.73309(5) 0.26866(5) 0.78005(5) 0.01228(10) Uani 1 1 d . .
P2 P 0.07230(6) 0.86493(5) 0.81290(5) 0.01852(12) Uani 1 1 d . .
F1 F 0.17026(19) 0.8955(2) 0.86369(18) 0.0726(7) Uani 1 1 d . .
F2 F 0.0932(2) 0.99306(17) 0.71419(18) 0.0769(8) Uani 1 1 d . .
F3 F -0.02602(18) 0.8289(2) 0.76610(19) 0.0721(7) Uani 1 1 d . .
F4 F 0.0506(2) 0.73451(16) 0.91485(18) 0.0648(6) Uani 1 1 d . .
F5 F 0.19443(15) 0.81929(16) 0.73213(15) 0.0401(4) Uani 1 1 d . .
F6 F -0.05058(15) 0.90671(14) 0.89616(14) 0.0349(4) Uani 1 1 d . .
O1 O 0.52015(15) 0.41521(13) 0.68420(13) 0.0153(3) Uani 1 1 d . .
O2 O 0.67185(15) 0.54089(13) 0.72636(13) 0.0167(3) Uani 1 1 d . .
O3 O 0.58262(15) 0.35076(13) 0.95513(13) 0.0164(3) Uani 1 1 d . .
N1 N 0.38505(17) 0.28503(15) 0.90185(16) 0.0142(4) Uani 1 1 d . .
N2 N 0.39347(17) 0.50950(16) 0.87217(15) 0.0131(3) Uani 1 1 d . .
C1 C 0.4863(2) 0.3313(2) 0.6572(2) 0.0176(4) Uani 1 1 d . .
C2 C 0.5323(3) 0.3430(2) 0.5418(2) 0.0239(5) Uani 1 1 d . .
H2 H 0.5880 0.4089 0.4833 0.029 Uiso 1 1 calc R U
C3 C 0.4956(3) 0.2574(3) 0.5136(2) 0.0324(6) Uani 1 1 d . .
H3 H 0.5305 0.2635 0.4359 0.039 Uiso 1 1 calc R U
C4 C 0.4094(3) 0.1634(2) 0.5960(2) 0.0325(6) Uani 1 1 d . .
H4 H 0.3848 0.1066 0.5745 0.039 Uiso 1 1 calc R U
C5 C 0.3598(3) 0.1527(2) 0.7091(2) 0.0257(5) Uani 1 1 d . .
H5 H 0.2983 0.0900 0.7653 0.031 Uiso 1 1 calc R U
C6 C 0.4001(2) 0.2349(2) 0.7420(2) 0.0188(5) Uani 1 1 d . .
C7 C 0.3380(2) 0.23100(19) 0.8570(2) 0.0167(4) Uani 1 1 d . .
H7 H 0.2576 0.1861 0.9028 0.020 Uiso 1 1 calc R U
C8 C 0.2942(2) 0.31108(19) 0.99935(19) 0.0160(4) Uani 1 1 d . .
H8A H 0.3365 0.2945 1.0594 0.019 Uiso 1 1 calc R U
H8B H 0.2124 0.2613 1.0349 0.019 Uiso 1 1 calc R U
C9 C 0.2621(2) 0.44490(19) 0.94849(19) 0.0154(4) Uani 1 1 d . .
C10 C 0.4052(2) 0.62277(19) 0.84156(18) 0.0152(4) Uani 1 1 d . .
H10 H 0.3286 0.6622 0.8700 0.018 Uiso 1 1 calc R U
C11 C 0.5232(2) 0.69553(19) 0.76839(19) 0.0153(4) Uani 1 1 d . .
C12 C 0.5118(2) 0.8186(2) 0.7468(2) 0.0213(5) Uani 1 1 d . .
H12 H 0.4294 0.8473 0.7811 0.026 Uiso 1 1 calc R U
C13 C 0.6166(3) 0.8973(2) 0.6776(2) 0.0280(6) Uani 1 1 d . .
H13 H 0.6073 0.9794 0.6651 0.034 Uiso 1 1 calc R U
C14 C 0.7369(3) 0.8556(2) 0.6260(3) 0.0310(6) Uani 1 1 d . .
H14 H 0.8099 0.9097 0.5777 0.037 Uiso 1 1 calc R U
C15 C 0.7509(2) 0.7364(2) 0.6444(2) 0.0250(5) Uani 1 1 d . .
H15 H 0.8336 0.7098 0.6080 0.030 Uiso 1 1 calc R U
C16 C 0.6460(2) 0.65427(19) 0.71559(19) 0.0168(4) Uani 1 1 d . .
C17 C 0.1936(2) 0.4822(2) 1.0495(2) 0.0198(5) Uani 1 1 d . .
H17A H 0.2557 0.4769 1.0908 0.030 Uiso 1 1 calc R U
H17B H 0.1170 0.4291 1.1029 0.030 Uiso 1 1 calc R U
H17C H 0.1641 0.5647 1.0197 0.030 Uiso 1 1 calc R U
C18 C 0.1770(2) 0.4696(2) 0.8701(2) 0.0199(5) Uani 1 1 d . .
H18A H 0.1543 0.5543 0.8428 0.030 Uiso 1 1 calc R U
H18B H 0.0958 0.4203 0.9139 0.030 Uiso 1 1 calc R U
H18C H 0.2265 0.4501 0.8033 0.030 Uiso 1 1 calc R U
C19 C 0.8029(2) 0.2937(2) 0.62842(19) 0.0171(4) Uani 1 1 d . .
C20 C 0.8308(2) 0.4110(2) 0.5467(2) 0.0226(5) Uani 1 1 d . .
H20 H 0.8137 0.4753 0.5713 0.027 Uiso 1 1 calc R U
C21 C 0.8839(2) 0.4338(3) 0.4295(2) 0.0294(6) Uani 1 1 d . .
H21 H 0.9047 0.5137 0.3739 0.035 Uiso 1 1 calc R U
C22 C 0.9067(3) 0.3410(3) 0.3930(2) 0.0318(6) Uani 1 1 d . .
H22 H 0.9412 0.3573 0.3125 0.038 Uiso 1 1 calc R U
C23 C 0.8796(3) 0.2246(3) 0.4732(2) 0.0293(6) Uani 1 1 d . .
H23 H 0.8960 0.1610 0.4479 0.035 Uiso 1 1 calc R U
C24 C 0.8284(2) 0.2001(2) 0.5908(2) 0.0224(5) Uani 1 1 d . .
H24 H 0.8107 0.1197 0.6459 0.027 Uiso 1 1 calc R U
C25 C 0.6941(2) 0.10908(19) 0.85940(19) 0.0169(4) Uani 1 1 d . .
H25A H 0.6282 0.0873 0.8334 0.020 Uiso 1 1 calc R U
H25B H 0.7751 0.0637 0.8413 0.020 Uiso 1 1 calc R U
C26 C 0.6392(3) 0.0737(2) 0.9905(2) 0.0240(5) Uani 1 1 d . .
H26A H 0.7082 0.0852 1.0182 0.036 Uiso 1 1 calc R U
H26B H 0.6104 -0.0105 1.0292 0.036 Uiso 1 1 calc R U
H26C H 0.5638 0.1236 1.0083 0.036 Uiso 1 1 calc R U
C27 C 0.8690(2) 0.2971(2) 0.8198(2) 0.0168(4) Uani 1 1 d . .
H27A H 0.8921 0.3834 0.7788 0.020 Uiso 1 1 calc R U
H27B H 0.8372 0.2782 0.9041 0.020 Uiso 1 1 calc R U
C28 C 0.9946(2) 0.2274(2) 0.7933(2) 0.0280(6) Uani 1 1 d . .
H28A H 0.9760 0.1419 0.8408 0.042 Uiso 1 1 calc R U
H28B H 1.0637 0.2543 0.8111 0.042 Uiso 1 1 calc R U
H28C H 1.0246 0.2412 0.7110 0.042 Uiso 1 1 calc R U

loop_
_atom_site_aniso_label
_atom_site_aniso_U_11
_atom_site_aniso_U_22
_atom_site_aniso_U_33
_atom_site_aniso_U_23
_atom_site_aniso_U_13
_atom_site_aniso_U_12
Re1 0.00956(4) 0.01111(4) 0.01341(4) -0.00510(3) -0.00410(3) 0.00138(3)
P1 0.0112(2) 0.0114(2) 0.0138(3) -0.0049(2) -0.0040(2) 0.00154(19)
P2 0.0157(3) 0.0168(3) 0.0239(3) -0.0081(2) -0.0075(2) 0.0009(2)
F1 0.0344(10) 0.144(2) 0.0623(13) -0.0646(15) -0.0026(9) -0.0315(12)
F2 0.0851(16) 0.0347(11) 0.0495(12) 0.0112(9) 0.0123(11) 0.0151(11)
F3 0.0276(10) 0.155(2) 0.0734(14) -0.0857(16) -0.0109(9) -0.0056(12)
F4 0.0534(12) 0.0274(10) 0.0654(13) 0.0054(9) 0.0046(10) 0.0129(9)
F5 0.0226(8) 0.0541(11) 0.0475(10) -0.0311(9) -0.0046(7) 0.0082(7)
F6 0.0314(8) 0.0317(8) 0.0398(9) -0.0213(7) -0.0018(7) 0.0050(7)
O1 0.0164(8) 0.0140(7) 0.0158(7) -0.0046(6) -0.0082(6) 0.0028(6)
O2 0.0139(7) 0.0123(7) 0.0213(8) -0.0056(6) -0.0035(6) -0.0005(6)
O3 0.0145(7) 0.0189(8) 0.0173(8) -0.0088(6) -0.0053(6) 0.0021(6)
N1 0.0129(9) 0.0109(8) 0.0173(9) -0.0044(7) -0.0052(7) 0.0026(7)
N2 0.0100(8) 0.0145(9) 0.0158(9) -0.0067(7) -0.0045(7) 0.0009(7)
C1 0.0201(11) 0.0172(11) 0.0227(12) -0.0110(9) -0.0151(9) 0.0106(9)
C2 0.0300(13) 0.0252(12) 0.0212(12) -0.0108(10) -0.0154(10) 0.0106(10)
C3 0.0448(17) 0.0388(15) 0.0277(14) -0.0212(12) -0.0240(13) 0.0176(13)
C4 0.0461(17) 0.0289(14) 0.0430(16) -0.0232(13) -0.0312(14) 0.0116(12)
C5 0.0300(14) 0.0206(12) 0.0369(15) -0.0138(11) -0.0228(12) 0.0080(10)
C6 0.0199(11) 0.0165(11) 0.0272(12) -0.0109(10) -0.0154(10) 0.0062(9)
C7 0.0143(10) 0.0111(10) 0.0249(12) -0.0057(9) -0.0088(9) 0.0021(8)
C8 0.0115(10) 0.0163(10) 0.0177(11) -0.0063(9) -0.0023(8) 0.0006(8)
C9 0.0105(10) 0.0160(10) 0.0207(11) -0.0085(9) -0.0049(8) 0.0009(8)
C10 0.0143(10) 0.0168(10) 0.0173(11) -0.0085(9) -0.0075(8) 0.0043(8)
C11 0.0167(11) 0.0148(10) 0.0172(11) -0.0063(9) -0.0090(9) 0.0015(8)
C12 0.0216(12) 0.0176(11) 0.0286(13) -0.0112(10) -0.0112(10) 0.0040(9)
C13 0.0280(13) 0.0130(11) 0.0454(16) -0.0110(11) -0.0161(12) 0.0024(10)
C14 0.0219(13) 0.0183(12) 0.0469(17) -0.0054(12) -0.0111(12) -0.0062(10)
C15 0.0167(11) 0.0193(12) 0.0345(14) -0.0074(11) -0.0061(10) -0.0013(9)
C16 0.0173(11) 0.0144(10) 0.0216(11) -0.0067(9) -0.0104(9) 0.0013(8)
C17 0.0138(11) 0.0235(12) 0.0234(12) -0.0128(10) -0.0034(9) 0.0014(9)
C18 0.0154(11) 0.0208(11) 0.0274(12) -0.0109(10) -0.0111(10) 0.0032(9)
C19 0.0112(10) 0.0241(12) 0.0160(11) -0.0088(9) -0.0040(8) 0.0029(9)
C20 0.0189(12) 0.0244(12) 0.0201(12) -0.0075(10) -0.0024(9) -0.0003(9)
C21 0.0229(13) 0.0371(15) 0.0164(12) -0.0023(11) -0.0025(10) 0.0009(11)
C22 0.0214(13) 0.0543(18) 0.0167(12) -0.0161(12) -0.0021(10) 0.0075(12)
C23 0.0249(13) 0.0440(16) 0.0258(13) -0.0233(12) -0.0070(11) 0.0089(11)
C24 0.0194(12) 0.0272(13) 0.0236(12) -0.0138(10) -0.0068(10) 0.0036(10)
C25 0.0176(11) 0.0124(10) 0.0194(11) -0.0042(9) -0.0071(9) 0.0010(8)
C26 0.0314(14) 0.0148(11) 0.0210(12) -0.0004(9) -0.0098(10) -0.0035(10)
C27 0.0130(10) 0.0163(10) 0.0237(12) -0.0096(9) -0.0078(9) 0.0030(8)
C28 0.0174(12) 0.0281(13) 0.0473(16) -0.0216(12) -0.0154(11) 0.0084(10)

loop_
_atom_type_symbol
_atom_type_description
_atom_type_scat_dispersion_real
_atom_type_scat_dispersion_imag
_atom_type_scat_source
C C 0.0033 0.0016 'International Tables Vol C Tables 4.2.6.8 and 6.1.1.4'
H H 0.0000 0.0000 'International Tables Vol C Tables 4.2.6.8 and 6.1.1.4'
F F 0.0171 0.0103 'International Tables Vol C Tables 4.2.6.8 and 6.1.1.4'
N N 0.0061 0.0033 'International Tables Vol C Tables 4.2.6.8 and 6.1.1.4'
O O 0.0106 0.0060 'International Tables Vol C Tables 4.2.6.8 and 6.1.1.4'
P P 0.1023 0.0942 'International Tables Vol C Tables 4.2.6.8 and 6.1.1.4'
Re Re -1.0185 7.2310 'International Tables Vol C Tables 4.2.6.8 and 6.1.1.4'

loop_
_geom_angle_atom_site_label_1
_geom_angle_atom_site_label_2
_geom_angle_atom_site_label_3
_geom_angle
O3 Re1 O1 165.86(6)
O3 Re1 O2 102.94(7)
O1 Re1 O2 85.73(6)
O3 Re1 N1 92.71(7)
O1 Re1 N1 80.95(7)
O2 Re1 N1 161.63(6)
O3 Re1 N2 95.05(7)
O1 Re1 N2 95.90(6)
O2 Re1 N2 91.33(6)
N1 Re1 N2 77.61(7)
O3 Re1 P1 83.88(5)
O1 Re1 P1 85.12(4)
O2 Re1 P1 89.17(4)
N1 Re1 P1 102.15(5)
N2 Re1 P1 178.90(5)
C19 P1 C25 106.25(10)
C19 P1 C27 105.40(10)
C25 P1 C27 106.14(10)
C19 P1 Re1 116.00(7)
C25 P1 Re1 114.63(7)
C27 P1 Re1 107.62(7)
F2 P2 F3 91.53(15)
F2 P2 F1 90.85(15)
F3 P2 F1 177.61(15)
F2 P2 F4 179.39(13)
F3 P2 F4 88.86(14)
F1 P2 F4 88.75(14)
F2 P2 F6 91.66(10)
F3 P2 F6 89.47(9)
F1 P2 F6 90.64(10)
F4 P2 F6 87.87(9)
F2 P2 F5 89.93(10)
F3 P2 F5 90.27(10)
F1 P2 F5 89.56(10)
F4 P2 F5 90.54(10)
F6 P2 F5 178.39(10)
C1 O1 Re1 129.80(13)
C16 O2 Re1 126.43(14)
C7 N1 C8 118.33(18)
C7 N1 Re1 130.01(16)
C8 N1 Re1 107.58(13)
C10 N2 C9 120.52(17)
C10 N2 Re1 124.48(15)
C9 N2 Re1 114.97(12)
O1 C1 C2 119.4(2)
O1 C1 C6 121.3(2)
C2 C1 C6 119.3(2)
C3 C2 C1 119.4(2)
C3 C2 H2 120.3
C1 C2 H2 120.3
C4 C3 C2 121.6(2)
C4 C3 H3 119.2
C2 C3 H3 119.2
C5 C4 C3 119.7(2)
C5 C4 H4 120.1
C3 C4 H4 120.1
C4 C5 C6 120.1(2)
C4 C5 H5 119.9
C6 C5 H5 119.9
C1 C6 C5 119.7(2)
C1 C6 C7 119.71(19)
C5 C6 C7 119.9(2)
N1 C7 C6 123.8(2)
N1 C7 H7 118.1
C6 C7 H7 118.1
N1 C8 C9 106.39(17)
N1 C8 H8A 110.5
C9 C8 H8A 110.5
N1 C8 H8B 110.5
C9 C8 H8B 110.5
H8A C8 H8B 108.6
N2 C9 C17 112.81(17)
N2 C9 C18 106.93(18)
C17 C9 C18 111.65(18)
N2 C9 C8 105.82(16)
C17 C9 C8 107.99(18)
C18 C9 C8 111.53(18)
N2 C10 C11 126.4(2)
N2 C10 H10 116.8
C11 C10 H10 116.8
C16 C11 C12 118.6(2)
C16 C11 C10 125.36(19)
C12 C11 C10 116.0(2)
C13 C12 C11 121.6(2)
C13 C12 H12 119.2
C11 C12 H12 119.2
C12 C13 C14 119.2(2)
C12 C13 H13 120.4
C14 C13 H13 120.4
C15 C14 C13 120.6(2)
C15 C14 H14 119.7
C13 C14 H14 119.7
C14 C15 C16 121.3(2)
C14 C15 H15 119.4
C16 C15 H15 119.4
O2 C16 C15 115.7(2)
O2 C16 C11 125.6(2)
C15 C16 C11 118.7(2)
C9 C17 H17A 109.5
C9 C17 H17B 109.5
H17A C17 H17B 109.5
C9 C17 H17C 109.5
H17A C17 H17C 109.5
H17B C17 H17C 109.5
C9 C18 H18A 109.5
C9 C18 H18B 109.5
H18A C18 H18B 109.5
C9 C18 H18C 109.5
H18A C18 H18C 109.5
H18B C18 H18C 109.5
C20 C19 C24 119.4(2)
C20 C19 P1 118.16(17)
C24 C19 P1 122.46(18)
C21 C20 C19 119.8(2)
C21 C20 H20 120.1
C19 C20 H20 120.1
C22 C21 C20 120.4(2)
C22 C21 H21 119.8
C20 C21 H21 119.8
C23 C22 C21 120.1(2)
C23 C22 H22 120.0
C21 C22 H22 120.0
C22 C23 C24 120.3(2)
C22 C23 H23 119.9
C24 C23 H23 119.9
C23 C24 C19 120.0(2)
C23 C24 H24 120.0
C19 C24 H24 120.0
C26 C25 P1 112.08(15)
C26 C25 H25A 109.2
P1 C25 H25A 109.2
C26 C25 H25B 109.2
P1 C25 H25B 109.2
H25A C25 H25B 107.9
C25 C26 H26A 109.5
C25 C26 H26B 109.5
H26A C26 H26B 109.5
C25 C26 H26C 109.5
H26A C26 H26C 109.5
H26B C26 H26C 109.5
C28 C27 P1 115.89(16)
C28 C27 H27A 108.3
P1 C27 H27A 108.3
C28 C27 H27B 108.3
P1 C27 H27B 108.3
H27A C27 H27B 107.4
C27 C28 H28A 109.5
C27 C28 H28B 109.5
H28A C28 H28B 109.5
C27 C28 H28C 109.5
H28A C28 H28C 109.5
H28B C28 H28C 109.5

loop_
_geom_bond_atom_site_label_1
_geom_bond_atom_site_label_2
_geom_bond_distance
Re1 O3 1.6968(15)
Re1 O1 1.9792(15)
Re1 O2 1.9939(15)
Re1 N1 2.0880(18)
Re1 N2 2.1066(17)
Re1 P1 2.4732(5)
P1 C19 1.809(2)
P1 C25 1.824(2)
P1 C27 1.827(2)
P2 F2 1.5611(19)
P2 F3 1.5783(18)
P2 F1 1.5804(18)
P2 F4 1.5965(18)
P2 F6 1.6000(15)
P2 F5 1.6021(16)
O1 C1 1.346(3)
O2 C16 1.345(2)
N1 C7 1.292(3)
N1 C8 1.470(3)
N2 C10 1.288(3)
N2 C9 1.513(3)
C1 C2 1.400(3)
C1 C6 1.411(3)
C2 C3 1.391(4)
C2 H2 0.9500
C3 C4 1.386(4)
C3 H3 0.9500
C4 C5 1.375(4)
C4 H4 0.9500
C5 C6 1.415(3)
C5 H5 0.9500
C6 C7 1.435(3)
C7 H7 0.9500
C8 C9 1.544(3)
C8 H8A 0.9900
C8 H8B 0.9900
C9 C17 1.527(3)
C9 C18 1.530(3)
C10 C11 1.441(3)
C10 H10 0.9500
C11 C16 1.415(3)
C11 C12 1.416(3)
C12 C13 1.371(3)
C12 H12 0.9500
C13 C14 1.392(4)
C13 H13 0.9500
C14 C15 1.380(3)
C14 H14 0.9500
C15 C16 1.397(3)
C15 H15 0.9500
C17 H17A 0.9800
C17 H17B 0.9800
C17 H17C 0.9800
C18 H18A 0.9800
C18 H18B 0.9800
C18 H18C 0.9800
C19 C20 1.394(3)
C19 C24 1.399(3)
C20 C21 1.389(3)
C20 H20 0.9500
C21 C22 1.382(4)
C21 H21 0.9500
C22 C23 1.378(4)
C22 H22 0.9500
C23 C24 1.387(3)
C23 H23 0.9500
C24 H24 0.9500
C25 C26 1.529(3)
C25 H25A 0.9900
C25 H25B 0.9900
C26 H26A 0.9800
C26 H26B 0.9800
C26 H26C 0.9800
C27 C28 1.526(3)
C27 H27A 0.9900
C27 H27B 0.9900
C28 H28A 0.9800
C28 H28B 0.9800
C28 H28C 0.9800

loop_
_geom_torsion_atom_site_label_1
_geom_torsion_atom_site_label_2
_geom_torsion_atom_site_label_3
_geom_torsion_atom_site_label_4
_geom_torsion
Re1 O1 C1 C2 -148.05(17)
Re1 O1 C1 C6 35.1(3)
O1 C1 C2 C3 -179.0(2)
C6 C1 C2 C3 -2.1(3)
C1 C2 C3 C4 3.1(4)
C2 C3 C4 C5 -0.9(4)
C3 C4 C5 C6 -2.2(4)
O1 C1 C6 C5 175.93(19)
C2 C1 C6 C5 -0.9(3)
O1 C1 C6 C7 5.4(3)
C2 C1 C6 C7 -171.4(2)
C4 C5 C6 C1 3.1(3)
C4 C5 C6 C7 173.6(2)
C8 N1 C7 C6 158.4(2)
Re1 N1 C7 C6 4.2(3)
C1 C6 C7 N1 -24.0(3)
C5 C6 C7 N1 165.5(2)
C7 N1 C8 C9 -102.0(2)
Re1 N1 C8 C9 57.49(17)
C10 N2 C9 C17 -44.0(3)
Re1 N2 C9 C17 133.99(15)
C10 N2 C9 C18 79.1(2)
Re1 N2 C9 C18 -102.89(16)
C10 N2 C9 C8 -161.85(19)
Re1 N2 C9 C8 16.1(2)
N1 C8 C9 N2 -46.6(2)
N1 C8 C9 C17 -167.65(17)
N1 C8 C9 C18 69.3(2)
C9 N2 C10 C11 -179.16(19)
Re1 N2 C10 C11 3.1(3)
N2 C10 C11 C16 1.5(4)
N2 C10 C11 C12 180.0(2)
C16 C11 C12 C13 -0.8(3)
C10 C11 C12 C13 -179.3(2)
C11 C12 C13 C14 0.9(4)
C12 C13 C14 C15 -0.3(4)
C13 C14 C15 C16 -0.5(4)
Re1 O2 C16 C15 175.89(16)
Re1 O2 C16 C11 -5.0(3)
C14 C15 C16 O2 179.8(2)
C14 C15 C16 C11 0.5(4)
C12 C11 C16 O2 -179.1(2)
C10 C11 C16 O2 -0.7(4)
C12 C11 C16 C15 0.0(3)
C10 C11 C16 C15 178.5(2)
C25 P1 C19 C20 174.38(18)
C27 P1 C19 C20 -73.2(2)
Re1 P1 C19 C20 45.7(2)
C25 P1 C19 C24 -5.1(2)
C27 P1 C19 C24 107.3(2)
Re1 P1 C19 C24 -133.82(17)
C24 C19 C20 C21 -0.2(3)
P1 C19 C20 C21 -179.71(19)
C19 C20 C21 C22 1.3(4)
C20 C21 C22 C23 -1.4(4)
C21 C22 C23 C24 0.5(4)
C22 C23 C24 C19 0.6(4)
C20 C19 C24 C23 -0.8(3)
P1 C19 C24 C23 178.73(19)
C19 P1 C25 C26 177.58(16)
C27 P1 C25 C26 65.72(18)
Re1 P1 C25 C26 -52.92(18)
C19 P1 C27 C28 -53.7(2)
C25 P1 C27 C28 58.8(2)
Re1 P1 C27 C28 -178.07(16)
